data_4001887
loop_
_publ_author_name
'Eschenroeder, Eike C. V.'
'Turrina, Alessandro'
'Picone, A. Lorena'
'Cinque, Gianfelice'
'Frogley, Mark D.'
'Cox, Paul A.'
'Howe, Russell F.'
'Wright, Paul A.'

_publ_section_title
;
 Monitoring the Activation of Copper-Containing Zeotype Catalysts Prepared
 by Direct Synthesis Using in Situ Synchrotron Infrared Microcrystal
 Spectroscopy and Complementary Techniques
;
_journal_issue 3
_journal_name_full 'Chemistry of Materials'
_journal_page_first 1434
_journal_paper_doi 10.1021/cm403534b
_journal_volume 26
_journal_year 2014
_chemical_formula_moiety
;
;
_chemical_formula_sum 'C12 Al12 Cu0.38 N5 O49 P12'
_chemical_formula_weight 1669.81
_chemical_name_common 'Cu-SAPO STA-7, dehydrated 150 degree C'
_chemical_name_systematic
;
Cu-SAPO STA-7, dehydrated 150 degree C
;
_space_group_IT_number 85
_symmetry_cell_setting tetragonal
_symmetry_space_group_name_Hall '-P 4a'
_symmetry_space_group_name_H-M 'P 4/n :2'
_atom_sites_solution_primary direct
_atom_sites_solution_secondary difmap
_audit_creation_method SHELXL-97
_cell_angle_alpha 90.00
_cell_angle_beta 90.00
_cell_angle_gamma 90.00
_cell_formula_units_Z 2
_cell_length_a 18.698(6)
_cell_length_b 18.698(6)
_cell_length_c 9.395(3)
_cell_measurement_reflns_used 6763
_cell_measurement_temperature 293(2)
_cell_measurement_theta_max 27.6
_cell_measurement_theta_min 2.2
_cell_volume 3284.6(18)
_computing_structure_refinement 'SHELXL-97 (Sheldrick, 2008)'
_diffrn_ambient_temperature 293(2)
_diffrn_detector CCD
_diffrn_measured_fraction_theta_full 1.000
_diffrn_measured_fraction_theta_max 1.000
_diffrn_radiation_monochromator Confocal
_diffrn_radiation_source 'Rotating Anode'
_diffrn_radiation_type MoK\a
_diffrn_radiation_wavelength 0.71073
_diffrn_reflns_av_R_equivalents 0.1296
_diffrn_reflns_av_sigmaI/netI 0.0580
_diffrn_reflns_limit_h_max 22
_diffrn_reflns_limit_h_min -22
_diffrn_reflns_limit_k_max 21
_diffrn_reflns_limit_k_min -22
_diffrn_reflns_limit_l_max 11
_diffrn_reflns_limit_l_min -11
_diffrn_reflns_number 32227
_diffrn_reflns_theta_full 25.37
_diffrn_reflns_theta_max 25.37
_diffrn_reflns_theta_min 2.17
_exptl_absorpt_coefficient_mu 0.696
_exptl_absorpt_correction_T_max 0.979
_exptl_absorpt_correction_T_min 0.979
_exptl_absorpt_correction_type multi-scan
_exptl_crystal_colour colorless
_exptl_crystal_density_diffrn 1.688
_exptl_crystal_density_method 'not measured'
_exptl_crystal_description prism
_exptl_crystal_F_000 1644.2
_exptl_crystal_size_max 0.03
_exptl_crystal_size_mid 0.03
_exptl_crystal_size_min 0.03
_refine_diff_density_max 1.254
_refine_diff_density_min -2.765
_refine_diff_density_rms 0.232
_refine_ls_extinction_method none
_refine_ls_goodness_of_fit_ref 1.269
_refine_ls_matrix_type full
_refine_ls_number_parameters 201
_refine_ls_number_reflns 3020
_refine_ls_number_restraints 1
_refine_ls_restrained_S_all 1.472
_refine_ls_R_factor_all 0.1364
_refine_ls_R_factor_gt 0.1153
_refine_ls_shift/su_max 0.009
_refine_ls_shift/su_mean 0.013
_refine_ls_structure_factor_coef Fsqd
_refine_ls_weighting_details 'calc w=1/[\s^2^(Fo^2^)+(0.0945P)^2^+22.3251P] where P=(Fo^2^+2Fc^2^)/3'
_refine_ls_weighting_scheme calc
_refine_ls_wR_factor_gt 0.2691
_refine_ls_wR_factor_ref 0.2811
_reflns_number_gt 2457
_reflns_number_total 3021
_reflns_threshold_expression >2\s(I)
_cod_data_source_file cm403534b_si_003.cif
_cod_data_source_block 150C
_cod_depositor_comments
;
The following automatic conversions were performed:

'_exptl_absorpt_correction_type' value 'Multi-scan' changed to
'multi-scan' according to
/usr/data/users/saulius/automatic-downloads/current/ACS/lib/dictionaries/cif_core.dic
dictionary named 'cif_core.dic' version 2.4.2 from 2011-04-26.

Automatic conversion script
Id: cif_fix_values 2281 2013-09-26 08:29:07Z andrius 
;
_cod_original_sg_symbol_H-M 'P 4/n'
_cod_database_code 4001887

loop_
_symmetry_equiv_pos_as_xyz
'x, y, z'
'-y+1/2, x, z'
'-x+1/2, -y+1/2, z'
'y, -x+1/2, z'
'-x, -y, -z'
'y-1/2, -x, -z'
'x-1/2, y-1/2, -z'
'-y, x-1/2, -z'

loop_
_atom_site_label
_atom_site_type_symbol
_atom_site_fract_x
_atom_site_fract_y
_atom_site_fract_z
_atom_site_U_iso_or_equiv
_atom_site_adp_type
_atom_site_occupancy
_atom_site_symmetry_multiplicity
_atom_site_calc_flag
_atom_site_refinement_flags
P1 P 0.56608(12) 0.33397(12) 0.0911(2) 0.0181(6) Uani 1 1 d .
P2 P 0.45084(12) 0.16591(12) -0.1607(3) 0.0200(6) Uani 1 1 d .
P3 P 0.56561(12) 0.05626(12) 0.3365(2) 0.0174(6) Uani 1 1 d .
Al1 Al 0.45454(14) 0.33454(14) -0.1588(3) 0.0187(7) Uani 1 1 d .
Al2 Al 0.56429(14) 0.44771(14) 0.3343(3) 0.0173(6) Uani 1 1 d .
Al3 Al 0.56381(14) 0.16629(14) 0.0844(3) 0.0173(6) Uani 1 1 d .
O1 O 0.4858(4) 0.1582(4) -0.0122(7) 0.0294(16) Uani 1 1 d .
O2 O 0.3727(3) 0.3776(4) -0.1589(7) 0.0289(16) Uani 1 1 d .
O3 O 0.4381(3) 0.2457(3) -0.1950(8) 0.0271(16) Uani 1 1 d .
O4 O 0.4967(4) 0.3427(3) 0.0039(7) 0.0282(16) Uani 1 1 d .
O5 O 0.5569(4) 0.3710(3) 0.2357(7) 0.0238(15) Uani 1 1 d .
O6 O 0.6306(3) 0.3661(4) 0.0106(7) 0.0282(16) Uani 1 1 d .
O7 O 0.5829(3) 0.2545(3) 0.1198(7) 0.0244(15) Uani 1 1 d .
O8 O 0.6346(3) 0.5000(4) 0.2768(7) 0.0296(16) Uani 1 1 d .
O9 O 0.4849(3) 0.4948(3) 0.3232(7) 0.0260(15) Uani 1 1 d .
O10 O 0.5793(3) 0.4217(4) 0.5084(6) 0.0244(15) Uani 1 1 d .
O12 O 0.5105(4) 0.3709(4) -0.2873(7) 0.0294(16) Uani 1 1 d .
O11 O 0.5594(4) 0.1249(3) 0.2466(7) 0.0255(15) Uani 1 1 d .
N2 N 0.7500 0.2500 0.5000 0.042(5) Uani 1 4 d S
C11 C 0.7042(15) 0.2990(18) 0.409(4) 0.079(12) Uani 0.50 1 d P
C12 C 0.7499(8) 0.3409(12) 0.295(2) 0.094(7) Uani 1 1 d .
C13 C 0.6953(19) 0.2937(12) 0.584(4) 0.086(13) Uani 0.50 1 d P
O15 O 0.2500 0.2500 -0.185(16) 0.53(10) Uani 1 4 d S
N1 N 0.343(4) 0.174(5) 0.356(10) 0.61(6) Uiso 1 1 d D
Cu1 Cu 0.2500 0.2500 0.395(3) 0.561(14) Uiso 0.382(12) 4 d SPD

loop_
_atom_site_aniso_label
_atom_site_aniso_U_11
_atom_site_aniso_U_22
_atom_site_aniso_U_33
_atom_site_aniso_U_23
_atom_site_aniso_U_13
_atom_site_aniso_U_12
P1 0.0214(12) 0.0150(12) 0.0180(12) -0.0015(9) -0.0008(10) -0.0009(9)
P2 0.0204(12) 0.0147(12) 0.0248(13) -0.0018(10) -0.0021(10) -0.0008(9)
P3 0.0226(12) 0.0167(12) 0.0128(11) 0.0009(9) 0.0017(9) -0.0025(9)
Al1 0.0196(14) 0.0142(13) 0.0223(15) 0.0007(11) -0.0011(11) -0.0003(10)
Al2 0.0219(14) 0.0161(13) 0.0138(13) -0.0014(11) 0.0007(11) 0.0020(11)
Al3 0.0234(14) 0.0134(13) 0.0150(14) 0.0006(11) -0.0010(11) 0.0013(11)
O1 0.027(4) 0.034(4) 0.027(4) 0.005(3) -0.010(3) -0.003(3)
O2 0.023(4) 0.029(4) 0.034(4) -0.005(3) -0.001(3) 0.003(3)
O3 0.030(4) 0.012(3) 0.039(4) -0.001(3) 0.000(3) -0.002(3)
O4 0.026(4) 0.029(4) 0.030(4) -0.002(3) -0.004(3) 0.004(3)
O5 0.038(4) 0.014(3) 0.019(3) -0.002(3) 0.001(3) 0.000(3)
O6 0.027(4) 0.033(4) 0.024(4) 0.007(3) 0.007(3) -0.007(3)
O7 0.032(4) 0.015(3) 0.026(4) -0.004(3) -0.005(3) 0.002(3)
O8 0.025(4) 0.031(4) 0.033(4) 0.008(3) 0.006(3) -0.005(3)
O9 0.027(4) 0.027(4) 0.024(4) -0.004(3) -0.003(3) 0.006(3)
O10 0.031(4) 0.034(4) 0.008(3) 0.003(3) -0.001(3) 0.010(3)
O12 0.032(4) 0.029(4) 0.027(4) 0.005(3) 0.003(3) -0.007(3)
O11 0.039(4) 0.021(3) 0.016(3) 0.008(3) 0.002(3) 0.002(3)
N2 0.036(7) 0.036(7) 0.052(13) 0.000 0.000 0.000
C11 0.048(17) 0.09(2) 0.09(2) 0.07(2) 0.030(16) 0.035(16)
C12 0.038(8) 0.152(18) 0.091(13) 0.069(13) -0.006(8) -0.010(10)
C13 0.11(3) 0.011(11) 0.14(3) -0.001(14) 0.10(2) -0.006(13)
O15 0.23(4) 0.23(4) 1.1(3) 0.000 0.000 0.000

loop_
_atom_type_symbol
_atom_type_description
_atom_type_scat_dispersion_real
_atom_type_scat_dispersion_imag
_atom_type_scat_source
C C 0.0033 0.0016 'International Tables Vol C Tables 4.2.6.8 and 6.1.1.4'
H H 0.0000 0.0000 'International Tables Vol C Tables 4.2.6.8 and 6.1.1.4'
N N 0.0061 0.0033 'International Tables Vol C Tables 4.2.6.8 and 6.1.1.4'
O O 0.0106 0.0060 'International Tables Vol C Tables 4.2.6.8 and 6.1.1.4'
Al Al 0.0645 0.0514 'International Tables Vol C Tables 4.2.6.8 and 6.1.1.4'
P P 0.1023 0.0942 'International Tables Vol C Tables 4.2.6.8 and 6.1.1.4'
Cu Cu 0.3201 1.2651 'International Tables Vol C Tables 4.2.6.8 and 6.1.1.4'

loop_
_geom_angle_atom_site_label_1
_geom_angle_atom_site_label_2
_geom_angle_atom_site_label_3
_geom_angle
_geom_angle_site_symmetry_1
_geom_angle_site_symmetry_3
O5 P1 O7 107.5(4) . .
O5 P1 O4 109.2(4) . .
O7 P1 O4 111.5(4) . .
O5 P1 O6 110.2(4) . .
O7 P1 O6 107.6(4) . .
O4 P1 O6 110.8(4) . .
O8 P2 O3 108.1(4) 8_655 .
O8 P2 O1 110.5(4) 8_655 .
O3 P2 O1 110.1(4) . .
O8 P2 O2 111.0(4) 8_655 4
O3 P2 O2 108.4(4) . 4
O1 P2 O2 108.7(4) . 4
O12 P3 O9 111.3(4) 8_655 4
O12 P3 O10 108.8(4) 8_655 8_656
O9 P3 O10 110.5(4) 4 8_656
O12 P3 O11 111.0(4) 8_655 .
O9 P3 O11 107.9(4) 4 .
O10 P3 O11 107.3(4) 8_656 .
O3 Al1 O4 110.0(3) . .
O3 Al1 O2 106.9(3) . .
O4 Al1 O2 111.3(3) . .
O3 Al1 O12 110.4(4) . .
O4 Al1 O12 107.8(4) . .
O2 Al1 O12 110.5(4) . .
O5 Al2 O8 111.5(3) . .
O5 Al2 O10 106.8(3) . .
O8 Al2 O10 109.4(3) . .
O5 Al2 O9 109.0(3) . .
O8 Al2 O9 110.3(4) . .
O10 Al2 O9 109.9(3) . .
O11 Al3 O6 108.9(3) . 8_655
O11 Al3 O7 105.7(3) . .
O6 Al3 O7 108.3(3) 8_655 .
O11 Al3 O1 112.8(3) . .
O6 Al3 O1 109.7(4) 8_655 .
O7 Al3 O1 111.2(3) . .
P2 O1 Al3 145.4(5) . .
P2 O2 Al1 145.6(5) 2 .
P2 O3 Al1 149.5(5) . .
P1 O4 Al1 147.5(5) . .
P1 O5 Al2 147.9(4) . .
P1 O6 Al3 148.5(5) . 6_665
P1 O7 Al3 148.0(4) . .
P2 O8 Al2 148.1(5) 6_665 .
P3 O9 Al2 149.7(5) 2 .
P3 O10 Al2 143.9(4) 6_666 .
P3 O12 Al1 148.0(5) 6_665 .
P3 O11 Al3 149.4(5) . .
C11 N2 C11 108.5(13) 3_655 6_666
C11 N2 C11 111(3) 3_655 .
C11 N2 C11 108.5(13) 6_666 .
C11 N2 C11 108.5(13) 3_655 8_656
C11 N2 C11 111(3) 6_666 8_656
C11 N2 C11 108.5(13) . 8_656
C11 N2 C13 79(2) 3_655 6_666
C11 N2 C13 65.9(19) 6_666 6_666
C11 N2 C13 66.8(14) . 6_666
C11 N2 C13 172.3(18) 8_656 6_666
C11 N2 C13 66.8(14) 3_655 8_656
C11 N2 C13 172.3(18) 6_666 8_656
C11 N2 C13 79(2) . 8_656
C11 N2 C13 65.9(19) 8_656 8_656
C13 N2 C13 118(3) 6_666 8_656
C11 N2 C13 172.3(18) 3_655 .
C11 N2 C13 79(2) 6_666 .
C11 N2 C13 65.9(19) . .
C11 N2 C13 66.8(14) 8_656 .
C13 N2 C13 105.5(15) 6_666 .
C13 N2 C13 105.5(15) 8_656 .
C11 N2 C13 65.9(19) 3_655 3_655
C11 N2 C13 66.8(14) 6_666 3_655
C11 N2 C13 172.3(18) . 3_655
C11 N2 C13 79(2) 8_656 3_655
C13 N2 C13 105.5(15) 6_666 3_655
C13 N2 C13 105.5(15) 8_656 3_655
C13 N2 C13 118(3) . 3_655
N2 C11 C12 112.1(17) . .
N2 C11 C13 57.3(15) . .
C12 C11 C13 139(3) . .
N2 C11 C13 56.9(13) . 6_666
C12 C11 C13 57.0(14) . 6_666
C13 C11 C13 94(2) . 6_666
N2 C11 C13 50.7(13) . 8_656
C12 C11 C13 121(2) . 8_656
C13 C11 C13 84.7(17) . 8_656
C13 C11 C13 92.4(19) 6_666 8_656
C13 C12 C11 64.8(15) 6_666 .
N2 C13 C12 112.8(17) . 8_656
N2 C13 C11 56.8(13) . .
C12 C13 C11 143(3) 8_656 .
N2 C13 C11 56.3(12) . 8_656
C12 C13 C11 58.2(13) 8_656 8_656
C11 C13 C11 95.3(19) . 8_656
N2 C13 C11 50.2(14) . 6_666
C12 C13 C11 115(3) 8_656 6_666
C11 C13 C11 86(2) . 6_666
C11 C13 C11 87.5(19) 8_656 6_666
N1 Cu1 N1 161(5) 2 4
N1 Cu1 N1 88.5(8) 2 3
N1 Cu1 N1 88.5(8) 4 3
N1 Cu1 N1 88.5(8) 2 .
N1 Cu1 N1 88.5(8) 4 .
N1 Cu1 N1 161(5) 3 .

loop_
_geom_bond_atom_site_label_1
_geom_bond_atom_site_label_2
_geom_bond_distance
_geom_bond_site_symmetry_2
P1 O5 1.534(6) .
P1 O7 1.542(6) .
P1 O4 1.544(7) .
P1 O6 1.546(6) .
P2 O8 1.542(7) 8_655
P2 O3 1.546(6) .
P2 O1 1.547(7) .
P2 O2 1.548(7) 4
P3 O12 1.535(7) 8_655
P3 O9 1.536(7) 4
P3 O10 1.538(6) 8_656
P3 O11 1.542(6) .
Al1 O3 1.723(6) .
Al1 O4 1.727(7) .
Al1 O2 1.729(7) .
Al1 O12 1.736(7) .
Al2 O5 1.714(6) .
Al2 O8 1.725(7) .
Al2 O10 1.729(6) .
Al2 O9 1.729(7) .
Al3 O11 1.711(6) .
Al3 O6 1.720(7) 8_655
Al3 O7 1.721(6) .
Al3 O1 1.725(7) .
O2 P2 1.548(7) 2
O6 Al3 1.720(7) 6_665
O8 P2 1.542(7) 6_665
O9 P3 1.536(7) 2
O10 P3 1.538(6) 6_666
O12 P3 1.535(7) 6_665
N2 C11 1.52(3) 3_655
N2 C11 1.52(3) 6_666
N2 C11 1.52(3) .
N2 C11 1.52(3) 8_656
N2 C13 1.53(2) 6_666
N2 C13 1.53(2) 8_656
N2 C13 1.53(2) .
N2 C13 1.53(2) 3_655
C11 C12 1.58(3) .
C11 C13 1.66(5) .
C11 C13 1.68(4) 6_666
C11 C13 1.94(5) 8_656
C12 C13 1.56(3) 6_666
C13 C12 1.56(3) 8_656
C13 C11 1.68(4) 8_656
C13 C11 1.94(5) 6_666
N1 Cu1 2.28(2) .
Cu1 N1 2.28(2) 2
Cu1 N1 2.28(2) 4
Cu1 N1 2.28(2) 3
